data_1563531
loop_
_publ_author_name
'Li, Xuechen'
'Niu, Guangle'
'Tian, Minggang'
'Lu, Qing'
'Cui, Yuezhi'
'Yu, Xiaoqiang'

_publ_section_title
;
 Two-Color Visualization of Cholesterol Fluctuation in Plasma Membranes by
 Spatial Distribution-Controllable Single Fluorescent Probes
;
_journal_name_full 'Analytical Chemistry'
_journal_paper_doi 10.1021/acs.analchem.1c00481
_journal_year 2021
_chemical_formula_moiety 'I, C21 H23 N2'
_chemical_formula_sum 'C21 H23 I N2'
_chemical_formula_weight 430.31
_space_group_crystal_system orthorhombic
_space_group_IT_number 19
_space_group_name_Hall 'P 2ac 2ab'
_space_group_name_H-M_alt 'P 21 21 21'
_atom_sites_solution_hydrogens geom
_atom_sites_solution_primary dual
_audit_creation_date 2020-12-03
_audit_creation_method
;
Olex2 1.2
(compiled 2018.05.29 svn.r3508 for OlexSys, GUI svn.r5506)
;
_cell_angle_alpha 90
_cell_angle_beta 90
_cell_angle_gamma 90
_cell_formula_units_Z 4
_cell_length_a 34.747(5)
_cell_length_b 6.7509(9)
_cell_length_c 8.0407(13)
_cell_measurement_reflns_used 3409
_cell_measurement_temperature 150
_cell_measurement_theta_max 21.779
_cell_measurement_theta_min 2.600
_cell_volume 1886.1(5)
_computing_cell_refinement 'SAINT V8.40A (?, 2016)'
_computing_data_reduction 'SAINT V8.40A (?, 2016)'
_computing_molecular_graphics 'Olex2 (Dolomanov et al., 2009)'
_computing_publication_material 'Olex2 (Dolomanov et al., 2009)'
_computing_structure_refinement 'ShelXL (Sheldrick, 2015)'
_computing_structure_solution 'ShelXT (Sheldrick, 2015)'
_diffrn_ambient_temperature 150.0
_diffrn_measured_fraction_theta_full 0.999
_diffrn_measured_fraction_theta_max 0.999
_diffrn_measurement_device_type 'Bruker D8 VENTURE'
_diffrn_measurement_method '\f and \w scans'
_diffrn_radiation_type MoK\a
_diffrn_radiation_wavelength 0.71073
_diffrn_reflns_av_R_equivalents 0.1050
_diffrn_reflns_av_unetI/netI 0.1118
_diffrn_reflns_Laue_measured_fraction_full 0.999
_diffrn_reflns_Laue_measured_fraction_max 0.999
_diffrn_reflns_limit_h_max 41
_diffrn_reflns_limit_h_min -40
_diffrn_reflns_limit_k_max 6
_diffrn_reflns_limit_k_min -8
_diffrn_reflns_limit_l_max 8
_diffrn_reflns_limit_l_min -9
_diffrn_reflns_number 10599
_diffrn_reflns_point_group_measured_fraction_full 0.993
_diffrn_reflns_point_group_measured_fraction_max 0.993
_diffrn_reflns_theta_full 25.015
_diffrn_reflns_theta_max 25.015
_diffrn_reflns_theta_min 2.345
_diffrn_standards_number 0
_exptl_absorpt_coefficient_mu 1.702
_exptl_absorpt_correction_T_max 0.7454
_exptl_absorpt_correction_T_min 0.4133
_exptl_absorpt_correction_type multi-scan
_exptl_absorpt_process_details
'SADABS-2016/2 (Bruker,2016/2) was used for absorption correction. wR2(int) was 0.1176 before and 0.0966 after correction. The Ratio of minimum to maximum transmission is 0.5545. The \l/2 correction factor is Not present.'
_exptl_crystal_colour colourless
_exptl_crystal_colour_primary colourless
_exptl_crystal_density_diffrn 1.515
_exptl_crystal_description block
_exptl_crystal_F_000 864
_exptl_crystal_size_max 0.15
_exptl_crystal_size_mid 0.08
_exptl_crystal_size_min 0.05
_refine_diff_density_max 1.783
_refine_diff_density_min -3.880
_refine_diff_density_rms 0.237
_refine_ls_abs_structure_details
;
 Flack x determined using 685 quotients [(I+)-(I-)]/[(I+)+(I-)]
 (Parsons, Flack and Wagner, Acta Cryst. B69 (2013) 249-259).
;
_refine_ls_abs_structure_Flack 0.17(5)
_refine_ls_extinction_method none
_refine_ls_goodness_of_fit_ref 1.126
_refine_ls_hydrogen_treatment constr
_refine_ls_matrix_type full
_refine_ls_number_parameters 220
_refine_ls_number_reflns 3310
_refine_ls_number_restraints 126
_refine_ls_restrained_S_all 1.107
_refine_ls_R_factor_all 0.1511
_refine_ls_R_factor_gt 0.1153
_refine_ls_shift/su_max 0.000
_refine_ls_shift/su_mean 0.000
_refine_ls_structure_factor_coef Fsqd
_refine_ls_weighting_details 'w=1/[\s^2^(Fo^2^)+(0.0001P)^2^+90.5755P] where P=(Fo^2^+2Fc^2^)/3'
_refine_ls_weighting_scheme calc
_refine_ls_wR_factor_gt 0.2708
_refine_ls_wR_factor_ref 0.2900
_reflns_Friedel_coverage 0.683
_reflns_Friedel_fraction_full 0.983
_reflns_Friedel_fraction_max 0.983
_reflns_number_gt 2417
_reflns_number_total 3310
_reflns_threshold_expression 'I > 2\s(I)'
_cod_data_source_file ac1c00481_si_002.cif
_cod_data_source_block 1010
_cod_database_code 1563531
_shelx_shelxl_version_number 2018/3
_shelx_space_group_comment
;
The symmetry employed for this shelxl refinement is uniquely defined
by the following loop, which should always be used as a source of
symmetry information in preference to the above space-group names.
They are only intended as comments.
;
_shelx_estimated_absorpt_t_max 0.920
_shelx_estimated_absorpt_t_min 0.784
_olex2_refinement_description
;
1. Fixed Uiso
 At 1.2 times of:
  All C(H) groups, {H21A,H21B,H21C} of C21, All C(H,H) groups
 At 1.5 times of:
  {H1A,H1B,H1C} of C1, {H2A,H2B,H2C} of C2
2. Uiso/Uaniso restraints and constraints
Uanis(C11) \\sim Ueq, Uanis(C9) \\sim Ueq, Uanis(C7) \\sim Ueq, Uanis(C8) \\sim
Ueq, Uanis(C4) \\sim Ueq, Uanis(C5) \\sim Ueq, Uanis(C6) \\sim Ueq, Uanis(C12)
\\sim Ueq, Uanis(C3) \\sim Ueq, Uanis(C2) \\sim Ueq, Uanis(C15) \\sim Ueq,
Uanis(C14) \\sim Ueq, Uanis(C17) \\sim Ueq, Uanis(C16) \\sim Ueq, Uanis(C18)
\\sim Ueq, Uanis(C19) \\sim Ueq, Uanis(C20) \\sim Ueq: with sigma of 0.005 and
sigma for terminal atoms of 0.01
Uanis(C10) \\sim Ueq, Uanis(N2) \\sim Ueq: with sigma of 0.005 and sigma for
terminal atoms of 0.01
Uanis(C13) \\sim Ueq: with sigma of 0.005 and sigma for terminal atoms of 0.01
Uanis(C21) \\sim Ueq: with sigma of 0.005 and sigma for terminal atoms of 0.01
3.a Secondary CH2 refined with riding coordinates:
 C20(H20A,H20B)
3.b Aromatic/amide H refined with riding coordinates:
 C13(H13), C9(H9), C16(H16), C14(H14), C17(H17), C4(H4), C11(H11), C19(H19),
 C7(H7), C12(H12), C18(H18), C8(H8)
3.c Idealised Me refined as rotating group:
 C21(H21A,H21B,H21C), C2(H2A,H2B,H2C), C1(H1A,H1B,H1C)
;
_olex2_submission_special_instructions 'No special instructions were received'

loop_
_space_group_symop_operation_xyz
'x, y, z'
'-x+1/2, -y, z+1/2'
'-x, y+1/2, -z+1/2'
'x+1/2, -y+1/2, -z'

loop_
_atom_site_label
_atom_site_type_symbol
_atom_site_fract_x
_atom_site_fract_y
_atom_site_fract_z
_atom_site_U_iso_or_equiv
_atom_site_adp_type
_atom_site_occupancy
_atom_site_site_symmetry_order
_atom_site_calc_flag
_atom_site_refinement_flags_posn
_atom_site_refinement_flags_adp
_atom_site_refinement_flags_occupancy
_atom_site_disorder_assembly
_atom_site_disorder_group
I1 I 0.43501(7) 0.5363(3) 0.9177(3) 0.0471(6) Uani 1 1 d . . . . .
N1 N 0.1724(8) 1.021(4) 0.499(3) 0.050(7) Uani 1 1 d . . . . .
N2 N 0.4505(8) -0.238(4) 0.462(3) 0.045(7) Uani 1 1 d . U . . .
C13 C 0.3515(9) 0.327(5) 0.439(5) 0.047(8) Uani 1 1 d . U . . .
H13 H 0.343384 0.224997 0.365162 0.057 Uiso 1 1 calc R . . . .
C21 C 0.5090(9) -0.413(5) 0.360(4) 0.046(9) Uani 1 1 d . U . . .
H21A H 0.503295 -0.389444 0.242260 0.056 Uiso 1 1 calc GR . . . .
H21B H 0.523735 -0.535817 0.371520 0.056 Uiso 1 1 calc GR . . . .
H21C H 0.524205 -0.301882 0.403640 0.056 Uiso 1 1 calc GR . . . .
C2 C 0.1347(9) 0.982(5) 0.432(4) 0.055(8) Uani 1 1 d . U . . .
H2A H 0.117086 1.089294 0.463931 0.083 Uiso 1 1 calc GR . . . .
H2B H 0.125028 0.856174 0.475167 0.083 Uiso 1 1 calc GR . . . .
H2C H 0.136208 0.975507 0.310121 0.083 Uiso 1 1 calc GR . . . .
C15 C 0.4058(10) 0.094(5) 0.485(4) 0.047(9) Uani 1 1 d . U . . .
C9 C 0.2888(9) 0.469(6) 0.383(4) 0.051(8) Uani 1 1 d . U . . .
H9 H 0.282652 0.353592 0.320571 0.061 Uiso 1 1 calc R . . . .
C10 C 0.3249(9) 0.484(5) 0.447(4) 0.046(8) Uani 1 1 d . U . . .
C16 C 0.4364(8) 0.066(4) 0.588(4) 0.044(6) Uani 1 1 d . U . . .
H16 H 0.442596 0.166549 0.665671 0.052 Uiso 1 1 calc R . . . .
C1 C 0.1775(9) 1.208(5) 0.580(5) 0.048(8) Uani 1 1 d . . . . .
H1A H 0.199339 1.277769 0.530206 0.072 Uiso 1 1 calc GR . . . .
H1B H 0.182622 1.185848 0.698840 0.072 Uiso 1 1 calc GR . . . .
H1C H 0.154152 1.287640 0.567795 0.072 Uiso 1 1 calc GR . . . .
C20 C 0.4726(11) -0.429(6) 0.454(5) 0.065(11) Uani 1 1 d . U . . .
H20A H 0.478497 -0.473190 0.569027 0.078 Uiso 1 1 calc R . . . .
H20B H 0.456292 -0.531719 0.401885 0.078 Uiso 1 1 calc R . . . .
C6 C 0.2598(9) 0.615(4) 0.405(5) 0.043(7) Uani 1 1 d . U . . .
C14 C 0.3833(11) 0.289(6) 0.505(5) 0.053(9) Uani 1 1 d . U . . .
H14 H 0.394447 0.388422 0.573823 0.064 Uiso 1 1 calc R . . . .
C17 C 0.4584(9) -0.100(4) 0.583(5) 0.047(8) Uani 1 1 d . U . . .
H17 H 0.478610 -0.120700 0.661189 0.056 Uiso 1 1 calc R . . . .
C3 C 0.2017(10) 0.892(5) 0.479(4) 0.047(9) Uani 1 1 d . U . . .
C4 C 0.2382(9) 0.930(5) 0.536(4) 0.045(8) Uani 1 1 d . U . . .
H4 H 0.243834 1.049385 0.593589 0.054 Uiso 1 1 calc R . . . .
C11 C 0.3325(9) 0.661(5) 0.544(4) 0.042(8) Uani 1 1 d . U . . .
H11 H 0.357449 0.678717 0.590264 0.051 Uiso 1 1 calc R . . . .
C5 C 0.2682(10) 0.783(5) 0.505(4) 0.046(8) Uani 1 1 d . U . . .
C19 C 0.4003(11) -0.042(7) 0.359(5) 0.070(11) Uani 1 1 d . U . . .
H19 H 0.381146 -0.019841 0.277133 0.084 Uiso 1 1 calc R . . . .
C7 C 0.2237(10) 0.590(5) 0.346(4) 0.053(10) Uani 1 1 d . U . . .
H7 H 0.218567 0.475302 0.281659 0.063 Uiso 1 1 calc R . . . .
C12 C 0.3055(9) 0.800(5) 0.572(5) 0.048(8) Uani 1 1 d . U . . .
H12 H 0.311711 0.912808 0.638149 0.058 Uiso 1 1 calc R . . . .
C18 C 0.4229(11) -0.214(6) 0.352(5) 0.060(11) Uani 1 1 d . U . . .
H18 H 0.418347 -0.311568 0.268812 0.072 Uiso 1 1 calc R . . . .
C8 C 0.1941(11) 0.718(5) 0.372(5) 0.056(10) Uani 1 1 d . U . . .
H8 H 0.169511 0.696887 0.323857 0.068 Uiso 1 1 calc R . . . .

loop_
_atom_site_aniso_label
_atom_site_aniso_U_11
_atom_site_aniso_U_22
_atom_site_aniso_U_33
_atom_site_aniso_U_23
_atom_site_aniso_U_13
_atom_site_aniso_U_12
I1 0.0761(14) 0.0387(9) 0.0266(8) -0.0032(9) 0.0010(11) 0.0055(11)
N1 0.055(17) 0.041(17) 0.054(15) -0.017(14) -0.017(13) 0.011(15)
N2 0.048(9) 0.043(9) 0.044(9) -0.001(6) 0.004(6) 0.002(6)
C13 0.048(10) 0.047(10) 0.046(10) 0.000(6) 0.002(6) -0.001(6)
C21 0.052(13) 0.043(14) 0.044(13) -0.008(10) 0.004(10) -0.002(10)
C2 0.060(13) 0.057(13) 0.048(12) 0.001(12) 0.004(11) -0.003(11)
C15 0.049(10) 0.045(11) 0.046(10) 0.002(6) 0.003(6) 0.000(6)
C9 0.055(10) 0.050(10) 0.049(10) 0.000(6) 0.004(6) 0.000(6)
C10 0.050(9) 0.044(10) 0.045(10) 0.002(6) 0.002(6) 0.001(6)
C16 0.042(8) 0.043(8) 0.046(8) -0.002(6) 0.001(7) -0.001(6)
C1 0.042(18) 0.05(2) 0.047(19) 0.00(2) -0.003(19) 0.003(15)
C20 0.067(12) 0.063(12) 0.065(12) 0.002(7) 0.003(6) 0.003(7)
C6 0.045(9) 0.043(9) 0.041(9) 0.002(6) 0.000(6) -0.001(6)
C14 0.054(11) 0.053(11) 0.052(11) 0.003(6) 0.002(6) -0.002(6)
C17 0.047(9) 0.045(9) 0.048(9) 0.000(6) 0.001(6) -0.002(6)
C3 0.049(10) 0.047(10) 0.045(10) -0.003(6) 0.000(6) 0.002(6)
C4 0.048(10) 0.045(10) 0.043(10) -0.001(6) 0.001(6) 0.001(6)
C11 0.044(10) 0.043(10) 0.039(10) 0.002(6) 0.001(6) 0.001(6)
C5 0.048(10) 0.045(10) 0.045(10) 0.002(6) 0.000(6) 0.000(6)
C19 0.068(12) 0.070(12) 0.071(12) 0.000(7) -0.002(6) -0.002(7)
C7 0.055(11) 0.053(11) 0.051(11) -0.004(6) 0.001(6) 0.000(6)
C12 0.048(9) 0.044(9) 0.052(9) 0.000(6) 0.001(7) -0.001(6)
C18 0.062(12) 0.060(12) 0.059(12) -0.003(6) 0.003(6) -0.003(6)
C8 0.058(11) 0.055(11) 0.056(12) -0.003(6) -0.002(6) 0.000(6)

loop_
_atom_type_symbol
_atom_type_description
_atom_type_scat_dispersion_real
_atom_type_scat_dispersion_imag
_atom_type_scat_source
C C 0.0033 0.0016 'International Tables Vol C Tables 4.2.6.8 and 6.1.1.4'
H H 0.0000 0.0000 'International Tables Vol C Tables 4.2.6.8 and 6.1.1.4'
I I -0.4742 1.8119 'International Tables Vol C Tables 4.2.6.8 and 6.1.1.4'
N N 0.0061 0.0033 'International Tables Vol C Tables 4.2.6.8 and 6.1.1.4'

loop_
_geom_angle_atom_site_label_1
_geom_angle_atom_site_label_2
_geom_angle_atom_site_label_3
_geom_angle
_geom_angle_site_symmetry_1
_geom_angle_site_symmetry_3
_geom_angle_publ_flag
C1 N1 C2 116(3) . . ?
C3 N1 C2 122(3) . . ?
C3 N1 C1 122(3) . . ?
C17 N2 C20 121(3) . . ?
C18 N2 C20 117(3) . . ?
C18 N2 C17 123(3) . . ?
C14 C13 C10 135(4) . . ?
C16 C15 C14 117(3) . . ?
C16 C15 C19 117(3) . . ?
C19 C15 C14 126(3) . . ?
C10 C9 C6 124(3) . . ?
C13 C10 C11 122(3) . . ?
C9 C10 C13 122(3) . . ?
C9 C10 C11 116(3) . . ?
C17 C16 C15 123(3) . . ?
C21 C20 N2 113(3) . . ?
C9 C6 C5 118(3) . . ?
C7 C6 C9 122(3) . . ?
C7 C6 C5 119(3) . . ?
C13 C14 C15 125(4) . . ?
C16 C17 N2 118(3) . . ?
N1 C3 C4 122(3) . . ?
N1 C3 C8 116(3) . . ?
C4 C3 C8 121(3) . . ?
C3 C4 C5 118(3) . . ?
C12 C11 C10 123(3) . . ?
C6 C5 C4 119(3) . . ?
C12 C5 C6 118(3) . . ?
C12 C5 C4 122(3) . . ?
C15 C19 C18 120(4) . . ?
C6 C7 C8 125(4) . . ?
C11 C12 C5 121(3) . . ?
N2 C18 C19 119(4) . . ?
C7 C8 C3 117(4) . . ?

loop_
_geom_bond_atom_site_label_1
_geom_bond_atom_site_label_2
_geom_bond_distance
_geom_bond_site_symmetry_2
_geom_bond_publ_flag
N1 C2 1.44(4) . ?
N1 C1 1.43(4) . ?
N1 C3 1.35(4) . ?
N2 C20 1.50(4) . ?
N2 C17 1.38(4) . ?
N2 C18 1.32(4) . ?
C13 C10 1.41(4) . ?
C13 C14 1.26(5) . ?
C21 C20 1.48(4) . ?
C15 C16 1.36(4) . ?
C15 C14 1.54(5) . ?
C15 C19 1.38(5) . ?
C9 C10 1.36(4) . ?
C9 C6 1.42(4) . ?
C10 C11 1.45(4) . ?
C16 C17 1.36(4) . ?
C6 C5 1.42(5) . ?
C6 C7 1.35(5) . ?
C3 C4 1.37(4) . ?
C3 C8 1.48(5) . ?
C4 C5 1.46(5) . ?
C11 C12 1.35(4) . ?
C5 C12 1.41(5) . ?
C19 C18 1.40(6) . ?
C7 C8 1.36(5) . ?
